data_7708570
loop_
_publ_author_name
'Swaminathan, Srividya'
'Haribabu, Jebiti'
'Mohamed Kasim, Mohamed Subarkhan'
'dasararaju, gayathri'
'Balakrishnan, Nithya'
'Bhuvanesh, Nattamai'
'Echeverria, Cesar'
'Karvembu, R.'

_publ_section_title
;
 Impact of aliphatic acyl and aromatic thioamide substituents on the
 anticancer activity of Ru(II)-p-cymene complexes carrying acylthiourea
 ligands -- In vitro and in vivo studies
;
_journal_name_full 'Dalton Transactions'
_journal_paper_doi 10.1039/D1DT02611A
_journal_year 2021
_chemical_formula_moiety 'C30 H40 Cl2 N2 O Ru S'
_chemical_formula_sum 'C30 H40 Cl2 N2 O Ru S'
_chemical_formula_weight 648.67
_space_group_crystal_system triclinic
_space_group_IT_number 2
_space_group_name_Hall '-P 1'
_space_group_name_H-M_alt 'P -1'
_atom_sites_solution_hydrogens geom
_atom_sites_solution_primary direct
_audit_creation_date 2020-01-13
_audit_creation_method
;
Olex2 1.2
(compiled 2018.05.29 svn.r3508 for OlexSys, GUI svn.r5506)
;
_audit_update_record
;
2021-09-18 deposited with the CCDC.	2021-10-15 downloaded from the CCDC.
;
_cell_angle_alpha 112.455(3)
_cell_angle_beta 95.919(3)
_cell_angle_gamma 91.536(3)
_cell_formula_units_Z 4
_cell_length_a 10.4538(10)
_cell_length_b 16.6161(15)
_cell_length_c 18.7518(17)
_cell_measurement_reflns_used 9794
_cell_measurement_temperature 110.0
_cell_measurement_theta_max 33.056
_cell_measurement_theta_min 2.223
_cell_volume 2986.4(5)
_computing_cell_refinement 'SAINT V8.38 Bruker AXS Inc., Madison, WI, USA.'
_computing_data_collection 'APEX 3 (Bruker AXS)'
_computing_data_reduction 'SAINT V8.38 Bruker AXS Inc., Madison, WI, USA.'
_computing_molecular_graphics 'Olex2 (Dolomanov et al., 2009)'
_computing_publication_material 'Olex2 (Dolomanov et al., 2009)'
_computing_structure_refinement 'XL (Sheldrick, 2008)'
_computing_structure_solution 'ShelXT (Sheldrick, 2015)'
_diffrn_ambient_temperature 110.0
_diffrn_detector 'Bruker APEX2 area detector'
_diffrn_detector_area_resol_mean 7.9
_diffrn_detector_type 'CCD area detector'
_diffrn_measured_fraction_theta_full 0.998
_diffrn_measured_fraction_theta_max 0.999
_diffrn_measurement_device 'three-circle diffractometer'
_diffrn_measurement_device_type 'Bruker PHOTON II'
_diffrn_measurement_method '\f and \w scans'
_diffrn_radiation_monochromator 'mirror optics'
_diffrn_radiation_probe x-ray
_diffrn_radiation_type MoK\a
_diffrn_radiation_wavelength 0.71073
_diffrn_reflns_av_R_equivalents 0.0399
_diffrn_reflns_av_unetI/netI 0.0141
_diffrn_reflns_Laue_measured_fraction_full 0.998
_diffrn_reflns_Laue_measured_fraction_max 0.999
_diffrn_reflns_limit_h_max 13
_diffrn_reflns_limit_h_min -13
_diffrn_reflns_limit_k_max 21
_diffrn_reflns_limit_k_min -21
_diffrn_reflns_limit_l_max 24
_diffrn_reflns_limit_l_min -24
_diffrn_reflns_number 223947
_diffrn_reflns_point_group_measured_fraction_full 0.998
_diffrn_reflns_point_group_measured_fraction_max 0.999
_diffrn_reflns_theta_full 26.000
_diffrn_reflns_theta_max 27.500
_diffrn_reflns_theta_min 2.095
_diffrn_source 'microfocus sealed X-ray tube'
_diffrn_source_type 'Incoatec I\ms'
_diffrn_standards_number 0
_exptl_absorpt_coefficient_mu 0.800
_exptl_absorpt_correction_T_max 0.4353
_exptl_absorpt_correction_T_min 0.3959
_exptl_absorpt_correction_type multi-scan
_exptl_absorpt_process_details
'SADABS-2016/2 (Bruker,2016/2) was used for absorption correction. wR2(int) was 0.1017 before and 0.0651 after correction. The Ratio of minimum to maximum transmission is 0.9095. The \l/2 correction factor is Not present.'
_exptl_crystal_colour brown
_exptl_crystal_colour_primary brown
_exptl_crystal_density_diffrn 1.443
_exptl_crystal_description block
_exptl_crystal_F_000 1344
_exptl_crystal_size_max 0.325
_exptl_crystal_size_mid 0.221
_exptl_crystal_size_min 0.153
_refine_diff_density_max 1.186
_refine_diff_density_min -0.712
_refine_diff_density_rms 0.074
_refine_ls_extinction_method none
_refine_ls_goodness_of_fit_ref 1.057
_refine_ls_hydrogen_treatment constr
_refine_ls_matrix_type full
_refine_ls_number_parameters 724
_refine_ls_number_reflns 13730
_refine_ls_number_restraints 393
_refine_ls_restrained_S_all 1.074
_refine_ls_R_factor_all 0.0348
_refine_ls_R_factor_gt 0.0302
_refine_ls_shift/su_max 0.001
_refine_ls_shift/su_mean 0.000
_refine_ls_structure_factor_coef Fsqd
_refine_ls_weighting_details 'w=1/[\s^2^(Fo^2^)+(0.0249P)^2^+5.3126P] where P=(Fo^2^+2Fc^2^)/3'
_refine_ls_weighting_scheme calc
_refine_ls_wR_factor_gt 0.0698
_refine_ls_wR_factor_ref 0.0746
_reflns_Friedel_coverage 0.000
_reflns_number_gt 12502
_reflns_number_total 13730
_reflns_threshold_expression 'I > 2\s(I)'
_cod_data_source_file d1dt02611a2.cif
_cod_data_source_block svpncnap
_cod_database_code 7708570
_shelx_shelxl_version_number 2018/3
_shelx_space_group_comment
;
The symmetry employed for this shelxl refinement is uniquely defined
by the following loop, which should always be used as a source of
symmetry information in preference to the above space-group names.
They are only intended as comments.
;
_shelx_estimated_absorpt_t_max 0.887
_shelx_estimated_absorpt_t_min 0.781
_olex2_refinement_description
;
1. Fixed Uiso
 At 1.2 times of:
  All C(H) groups, All C(H,H) groups, All C(H,H,H,H) groups, All N(H) groups,
  All N(H,H) groups
 At 1.5 times of:
  All C(H,H,H) groups
2. Restrained distances
 C13B-C15B = C14B-C16B = C15B-C17B = C16B-C18B = C17B-C19B = C18B-C20B = C19B-
 C21B = C13C-C15C = C14C-C16C = C15C-C17C = C16C-C18C = C17C-C19C = C18C-C20C =
 C19C-C21C
 2.5 with sigma of 0.005
 C15-C17 = C16-C18 = C17-C19 = C18-C20 = C19-C21 = C15A-C17A = C16A-C18A =
 C17A-C19A = C18A-C20A = C19A-C21A
 2.5 with sigma of 0.005
 C13B-O1B \\sim C13C-O1C
 with sigma of 0.005
 C13B-C14B \\sim C14B-C15B \\sim C15B-C16B \\sim C16B-C17B \\sim C17B-C18B
\\sim C18B-C19B \\sim C19B-
 C20B \\sim C20B-C21B \\sim C13C-C14C \\sim C14C-C15C \\sim C15C-C16C \\sim
C16C-C17C \\sim C17C-C18C ~
 C18C-C19C \\sim C19C-C20C \\sim C20C-C21C
 with sigma of 0.005
 C15-C16 \\sim C16-C17 \\sim C17-C18 \\sim C18-C19 \\sim C19-C20 \\sim C20-C21
\\sim C15A-C16A \\sim C16A-
 C17A \\sim C17A-C18A \\sim C18A-C19A \\sim C19A-C20A \\sim C20A-C21A
 with sigma of 0.005
3. Uiso/Uaniso restraints and constraints
O1B \\sim C13B \\sim C14B \\sim C15B \\sim C16B \\sim C17B \\sim C18B \\sim
C19B \\sim C20B \\sim C21B: within 2A with sigma of 0.005 and sigma for
terminal atoms of 0.01
C15 \\sim C16 \\sim C17 \\sim C18 \\sim C19 \\sim C20 \\sim C21: within 2A with
sigma of 0.005 and sigma for terminal atoms of 0.01
Uanis(O1B) = Uanis(O1C)
Uanis(C13B) = Uanis(C13C)
Uanis(C15C) = Uanis(C15B)
Uanis(C16C) = Uanis(C16B)
Uanis(C17C) = Uanis(C17B)
Uanis(C18C) = Uanis(C18B)
Uanis(C19B) = Uanis(C19C)
Uanis(C20B) = Uanis(C20C)
Uanis(C21C) = Uanis(C21B)
Uanis(C21) = Uanis(C21A)
Uanis(C20) = Uanis(C20A)
Uanis(C19) = Uanis(C19A)
Uanis(C18) = Uanis(C18A)
Uanis(C17) = Uanis(C17A)
Uanis(C16) = Uanis(C16A)
Uanis(C15) = Uanis(C15A)
Uanis(C14C) = Uanis(C14B)
4. Rigid body (RIGU) restrains
 O1B, C13B, C14B, C15B, C16B, C17B, C18B, C19B, C20B, C21B
 with sigma for 1-2 distances of 0.005 and sigma for 1-3 distances of 0.005
 C15, C16, C17, C18, C19, C20, C21
 with sigma for 1-2 distances of 0.005 and sigma for 1-3 distances of 0.005
5. Same fragment restrains
{O1B, C13B, C14B, C15B, C16B, C17B, C18B, C19B, C20B, C21B} sigma for 1-2:
0.005, 1-3: 0.04
as
{O1C, C13C, C14C, C15C, C16C, C17C, C18C, C19C, C20C, C21C}
6. Others
 Sof(H2BA)=Sof(O1C)=Sof(C13C)=Sof(C14C)=Sof(H14C)=Sof(H14D)=Sof(C15C)=
 Sof(H15C)=Sof(H15D)=Sof(C16C)=Sof(H16C)=Sof(H16D)=Sof(C17C)=Sof(H17C)=
 Sof(H17D)=Sof(C18C)=Sof(H18C)=Sof(H18D)=Sof(C19C)=Sof(H19C)=Sof(H19D)=
 Sof(C20C)=Sof(H20C)=Sof(H20D)=Sof(C21C)=Sof(H21D)=Sof(H21E)=Sof(H21F)=1-FVAR(1)
 Sof(H2B)=Sof(O1B)=Sof(C13B)=Sof(C14B)=Sof(H14A)=Sof(H14B)=Sof(C15B)=Sof(H15A)=
 Sof(H15B)=Sof(C16B)=Sof(H16A)=Sof(H16B)=Sof(C17B)=Sof(H17A)=Sof(H17B)=
 Sof(C18B)=Sof(H18A)=Sof(H18B)=Sof(C19B)=Sof(H19A)=Sof(H19B)=Sof(C20B)=
 Sof(H20A)=Sof(H20B)=Sof(C21B)=Sof(H21A)=Sof(H21B)=Sof(H21C)=FVAR(1)
 Sof(H14G)=Sof(H14H)=Sof(C15A)=Sof(H15G)=Sof(H15H)=Sof(C16A)=Sof(H16G)=
 Sof(H16H)=Sof(C17A)=Sof(H17G)=Sof(H17H)=Sof(C18A)=Sof(H18G)=Sof(H18H)=
 Sof(C19A)=Sof(H19G)=Sof(H19H)=Sof(C20A)=Sof(H20G)=Sof(H20H)=Sof(C21A)=
 Sof(H21J)=Sof(H21K)=Sof(H21L)=1-FVAR(2)
 Sof(H14E)=Sof(H14F)=Sof(C15)=Sof(H15E)=Sof(H15F)=Sof(C16)=Sof(H16E)=Sof(H16F)=
 Sof(C17)=Sof(H17E)=Sof(H17F)=Sof(C18)=Sof(H18E)=Sof(H18F)=Sof(C19)=Sof(H19E)=
 Sof(H19F)=Sof(C20)=Sof(H20E)=Sof(H20F)=Sof(C21)=Sof(H21G)=Sof(H21H)=Sof(H21I)=
 FVAR(2)
 Fixed U11: C14(0.051277)
 Fixed U12: C14(0.010607)
 Fixed U13: C14(0.016499)
 Fixed U22: C14(0.060761)
 Fixed U23: C14(-0.002736)
 Fixed U33: C14(0.02717)
7.a Ternary CH refined with riding coordinates:
 C28(H28), C28B(H28B)
7.b Secondary CH2 refined with riding coordinates:
 C14(H14E,H14F), C14(H14G,H14H), C15(H15E,H15F), C16(H16E,H16F), C17(H17E,
 H17F), C18(H18E,H18F), C19(H19E,H19F), C20(H20E,H20F), C15A(H15G,H15H),
 C16A(H16G,H16H), C17A(H17G,H17H), C18A(H18G,H18H), C19A(H19G,H19H), C20A(H20G,
 H20H), C14B(H14A,H14B), C15B(H15A,H15B), C16B(H16A,H16B), C17B(H17A,H17B),
 C18B(H18A,H18B), C19B(H19A,H19B), C20B(H20A,H20B), C14C(H14C,H14D), C15C(H15C,
 H15D), C16C(H16C,H16D), C17C(H17C,H17D), C18C(H18C,H18D), C19C(H19C,H19D),
 C20C(H20C,H20D)
7.c Aromatic/amide H refined with riding coordinates:
 N1(H1), N2(H2), C4(H4), C5(H5), C6(H6), C9(H9), C10(H10), C11(H11), C12(H12),
 C23(H23), C24(H24), C26(H26), C27(H27), N1B(H1B), N2B(H2B), N2B(H2BA),
 C4B(H4B), C5B(H5B), C6B(H6B), C9B(H9B), C10B(H10B), C11B(H11B), C12B(H12B),
 C23B(H23B), C24B(H24B), C26B(H26B), C27B(H27B)
7.d Idealised Me refined as rotating group:
 C21(H21G,H21H,H21I), C21A(H21J,H21K,H21L), C29(H29D,H29E,H29F), C30(H30D,H30E,
 H30F), C31(H31D,H31E,H31F), C21B(H21A,H21B,H21C), C21C(H21D,H21E,H21F),
 C29B(H29A,H29B,H29C), C30B(H30A,H30B,H30C), C31B(H31A,H31B,H31C)
;
_olex2_submission_special_instructions 'No special instructions were received'

loop_
_space_group_symop_operation_xyz
'x, y, z'
'-x, -y, -z'

loop_
_atom_site_label
_atom_site_type_symbol
_atom_site_fract_x
_atom_site_fract_y
_atom_site_fract_z
_atom_site_U_iso_or_equiv
_atom_site_adp_type
_atom_site_occupancy
_atom_site_site_symmetry_order
_atom_site_calc_flag
_atom_site_refinement_flags_posn
_atom_site_refinement_flags_adp
_atom_site_refinement_flags_occupancy
_atom_site_disorder_assembly
_atom_site_disorder_group
Ru1 Ru 0.41752(2) 0.15771(2) 0.10606(2) 0.01617(4) Uani 1 1 d . . . . .
Cl1 Cl 0.64363(5) 0.16997(3) 0.08905(3) 0.02211(10) Uani 1 1 d . . . . .
Cl2 Cl 0.36663(5) 0.16000(3) -0.02241(3) 0.02273(10) Uani 1 1 d . . . . .
S1 S 0.40722(5) 0.31451(3) 0.16452(3) 0.01928(10) Uani 1 1 d . . . . .
O1 O 0.7019(2) 0.43937(15) 0.06998(13) 0.0577(7) Uani 1 1 d . . . . .
N1 N 0.53930(18) 0.45759(12) 0.17082(10) 0.0225(4) Uani 1 1 d . . . . .
H1 H 0.589272 0.482438 0.148905 0.027 Uiso 1 1 calc R . . . .
N2 N 0.5530(2) 0.33313(13) 0.06275(11) 0.0262(4) Uani 1 1 d . . . . .
H2 H 0.515920 0.281773 0.031637 0.031 Uiso 1 1 calc R . . . .
C2 C 0.5049(2) 0.37294(14) 0.13203(12) 0.0210(4) Uani 1 1 d . . . . .
C3 C 0.5032(2) 0.51192(13) 0.24435(12) 0.0203(4) Uani 1 1 d . . . . .
C4 C 0.3764(2) 0.51815(14) 0.25564(13) 0.0230(4) Uani 1 1 d . . . . .
H4 H 0.311554 0.486284 0.214138 0.028 Uiso 1 1 calc R . . . .
C5 C 0.3410(2) 0.57151(14) 0.32839(13) 0.0248(4) Uani 1 1 d . . . . .
H5 H 0.252580 0.574274 0.336101 0.030 Uiso 1 1 calc R . . . .
C6 C 0.4333(2) 0.61937(14) 0.38801(13) 0.0244(4) Uani 1 1 d . . . . .
H6 H 0.408613 0.654648 0.437114 0.029 Uiso 1 1 calc R . . . .
C7 C 0.5649(2) 0.61669(14) 0.37705(13) 0.0241(4) Uani 1 1 d . . . . .
C8 C 0.6026(2) 0.56206(14) 0.30397(13) 0.0219(4) Uani 1 1 d . . . . .
C9 C 0.6621(3) 0.66709(17) 0.43802(15) 0.0347(6) Uani 1 1 d . . . . .
H9 H 0.638363 0.702951 0.487210 0.042 Uiso 1 1 calc R . . . .
C10 C 0.7885(3) 0.6645(2) 0.42667(17) 0.0466(7) Uani 1 1 d . . . . .
H10 H 0.852242 0.699105 0.467711 0.056 Uiso 1 1 calc R . . . .
C11 C 0.8255(3) 0.6108(2) 0.35441(18) 0.0456(7) Uani 1 1 d . . . . .
H11 H 0.914192 0.609610 0.347239 0.055 Uiso 1 1 calc R . . . .
C12 C 0.7354(2) 0.56046(17) 0.29440(15) 0.0318(5) Uani 1 1 d . . . . .
H12 H 0.761961 0.524268 0.246145 0.038 Uiso 1 1 calc R . . . .
C13 C 0.6538(3) 0.36513(18) 0.03655(15) 0.0367(6) Uani 1 1 d . . . . .
C14 C 0.7003(3) 0.3005(2) -0.03583(16) 0.046 Uani 1 1 d . . . . .
H14E H 0.774009 0.328862 -0.048721 0.056 Uiso 0.680(3) 1 calc R . P A 1
H14F H 0.732193 0.250569 -0.024481 0.056 Uiso 0.680(3) 1 calc R . P A 1
H14G H 0.789301 0.287721 -0.022096 0.056 Uiso 0.320(3) 1 calc R . P A 2
H14H H 0.645377 0.245362 -0.053370 0.056 Uiso 0.320(3) 1 calc R . P A 2
C15 C 0.6012(4) 0.2667(3) -0.1047(2) 0.0383(8) Uani 0.680(3) 1 d D U P A 1
H15E H 0.536050 0.228975 -0.094986 0.046 Uiso 0.680(3) 1 calc R . P A 1
H15F H 0.643149 0.229137 -0.149614 0.046 Uiso 0.680(3) 1 calc R . P A 1
C16 C 0.5318(4) 0.3326(3) -0.1276(2) 0.0445(9) Uani 0.680(3) 1 d D U P A 1
H16E H 0.507734 0.378938 -0.080185 0.053 Uiso 0.680(3) 1 calc R . P A 1
H16F H 0.591702 0.360213 -0.150650 0.053 Uiso 0.680(3) 1 calc R . P A 1
C17 C 0.4130(4) 0.2959(3) -0.1843(2) 0.0514(10) Uani 0.680(3) 1 d D U P A 1
H17E H 0.354675 0.266880 -0.161589 0.062 Uiso 0.680(3) 1 calc R . P A 1
H17F H 0.368283 0.345059 -0.190511 0.062 Uiso 0.680(3) 1 calc R . P A 1
C18 C 0.4332(4) 0.2324(3) -0.2628(2) 0.0537(10) Uani 0.680(3) 1 d D U P A 1
H18E H 0.480571 0.184156 -0.256829 0.064 Uiso 0.680(3) 1 calc R . P A 1
H18F H 0.488100 0.261959 -0.286814 0.064 Uiso 0.680(3) 1 calc R . P A 1
C19 C 0.3118(4) 0.1946(3) -0.3168(2) 0.0608(11) Uani 0.680(3) 1 d D U P A 1
H19E H 0.259599 0.161990 -0.294062 0.073 Uiso 0.680(3) 1 calc R . P A 1
H19F H 0.261777 0.243195 -0.319684 0.073 Uiso 0.680(3) 1 calc R . P A 1
C20 C 0.3294(6) 0.1351(3) -0.3973(2) 0.0702(13) Uani 0.680(3) 1 d D U P A 1
H20E H 0.386404 0.166221 -0.418921 0.084 Uiso 0.680(3) 1 calc R . P A 1
H20F H 0.244657 0.121559 -0.429762 0.084 Uiso 0.680(3) 1 calc R . P A 1
C21 C 0.3853(8) 0.0514(4) -0.4036(4) 0.0848(18) Uani 0.680(3) 1 d D U P A 1
H21G H 0.388966 0.014896 -0.458439 0.127 Uiso 0.680(3) 1 calc GR . P A 1
H21H H 0.331111 0.020630 -0.381018 0.127 Uiso 0.680(3) 1 calc GR . P A 1
H21I H 0.472510 0.063657 -0.375414 0.127 Uiso 0.680(3) 1 calc GR . P A 1
C15A C 0.6998(7) 0.3279(6) -0.0991(4) 0.0383(8) Uani 0.320(3) 1 d D . P A 2
H15G H 0.722043 0.277782 -0.144391 0.046 Uiso 0.320(3) 1 calc R . P A 2
H15H H 0.770575 0.374060 -0.085280 0.046 Uiso 0.320(3) 1 calc R . P A 2
C16A C 0.5811(7) 0.3618(4) -0.1255(5) 0.0445(9) Uani 0.320(3) 1 d D . P A 2
H16G H 0.548622 0.404997 -0.079221 0.053 Uiso 0.320(3) 1 calc R . P A 2
H16H H 0.604681 0.392962 -0.158446 0.053 Uiso 0.320(3) 1 calc R . P A 2
C17A C 0.4745(7) 0.2944(6) -0.1698(4) 0.0514(10) Uani 0.320(3) 1 d D . P A 2
H17G H 0.394692 0.324188 -0.173206 0.062 Uiso 0.320(3) 1 calc R . P A 2
H17H H 0.459838 0.257345 -0.140422 0.062 Uiso 0.320(3) 1 calc R . P A 2
C18A C 0.4976(8) 0.2370(7) -0.2501(4) 0.0537(10) Uani 0.320(3) 1 d D . P A 2
H18G H 0.575778 0.205637 -0.246757 0.064 Uiso 0.320(3) 1 calc R . P A 2
H18H H 0.514953 0.274092 -0.279142 0.064 Uiso 0.320(3) 1 calc R . P A 2
C19A C 0.3881(8) 0.1715(7) -0.2948(4) 0.0608(11) Uani 0.320(3) 1 d D . P A 2
H19G H 0.372251 0.133107 -0.266706 0.073 Uiso 0.320(3) 1 calc R . P A 2
H19H H 0.309275 0.202550 -0.297159 0.073 Uiso 0.320(3) 1 calc R . P A 2
C20A C 0.4119(10) 0.1162(8) -0.3758(5) 0.0702(13) Uani 0.320(3) 1 d D . P A 2
H20G H 0.492927 0.087302 -0.373503 0.084 Uiso 0.320(3) 1 calc R . P A 2
H20H H 0.423688 0.154330 -0.404594 0.084 Uiso 0.320(3) 1 calc R . P A 2
C21A C 0.3052(12) 0.0478(8) -0.4196(6) 0.0848(18) Uani 0.320(3) 1 d D . P A 2
H21J H 0.320514 0.019734 -0.474064 0.127 Uiso 0.320(3) 1 calc GR . P A 2
H21K H 0.222879 0.075016 -0.416809 0.127 Uiso 0.320(3) 1 calc GR . P A 2
H21L H 0.302500 0.003955 -0.396563 0.127 Uiso 0.320(3) 1 calc GR . P A 2
C22 C 0.2240(2) 0.10598(14) 0.11088(13) 0.0213(4) Uani 1 1 d . . . . .
C23 C 0.2835(2) 0.15822(14) 0.18666(12) 0.0214(4) Uani 1 1 d . . . . .
H23 H 0.239943 0.205548 0.218786 0.026 Uiso 1 1 calc R . . . .
C24 C 0.4070(2) 0.14171(14) 0.21606(12) 0.0211(4) Uani 1 1 d . . . . .
H24 H 0.443525 0.177060 0.267568 0.025 Uiso 1 1 calc R . . . .
C25 C 0.4750(2) 0.07316(14) 0.16901(12) 0.0208(4) Uani 1 1 d . . . . .
C26 C 0.4168(2) 0.02003(13) 0.09236(12) 0.0213(4) Uani 1 1 d . . . . .
H26 H 0.460706 -0.026921 0.060031 0.026 Uiso 1 1 calc R . . . .
C27 C 0.2948(2) 0.03695(13) 0.06461(12) 0.0215(4) Uani 1 1 d . . . . .
H27 H 0.258094 0.001187 0.013239 0.026 Uiso 1 1 calc R . . . .
C28 C 0.0911(2) 0.12139(15) 0.07971(14) 0.0271(5) Uani 1 1 d . . . . .
H28 H 0.073832 0.081843 0.023518 0.032 Uiso 1 1 calc R . . . .
C29 C 0.0789(2) 0.21464(16) 0.08580(15) 0.0318(5) Uani 1 1 d . . . . .
H29D H 0.096402 0.254722 0.140447 0.048 Uiso 1 1 calc GR . . . .
H29E H -0.008629 0.220635 0.065024 0.048 Uiso 1 1 calc GR . . . .
H29F H 0.141158 0.228715 0.055873 0.048 Uiso 1 1 calc GR . . . .
C30 C -0.0099(2) 0.09576(17) 0.12328(17) 0.0346(6) Uani 1 1 d . . . . .
H30D H -0.004797 0.034185 0.115387 0.052 Uiso 1 1 calc GR . . . .
H30E H -0.096378 0.104686 0.103178 0.052 Uiso 1 1 calc GR . . . .
H30F H 0.007263 0.132130 0.178935 0.052 Uiso 1 1 calc GR . . . .
C31 C 0.6066(2) 0.05643(16) 0.19876(15) 0.0287(5) Uani 1 1 d . . . . .
H31D H 0.661210 0.039766 0.156675 0.043 Uiso 1 1 calc GR . . . .
H31E H 0.598860 0.009085 0.217418 0.043 Uiso 1 1 calc GR . . . .
H31F H 0.645376 0.109538 0.241583 0.043 Uiso 1 1 calc GR . . . .
Ru1B Ru 0.79076(2) 0.31457(2) 0.39479(2) 0.02013(5) Uani 1 1 d . . . . .
Cl1B Cl 0.87395(5) 0.36207(5) 0.53073(3) 0.03682(15) Uani 1 1 d . . . . .
Cl2B Cl 0.61960(5) 0.22383(3) 0.41366(3) 0.02538(11) Uani 1 1 d . . . . .
S1B S 0.92945(7) 0.19493(5) 0.36238(4) 0.03603(15) Uani 1 1 d . . . . .
N1B N 1.0194(2) 0.08040(17) 0.41800(13) 0.0412(6) Uani 1 1 d . . . . .
H1B H 1.017529 0.054144 0.450747 0.049 Uiso 1 1 calc R . . . .
N2B N 0.8605(2) 0.16010(18) 0.48171(13) 0.0462(7) Uani 1 1 d . . . . .
H2B H 0.806372 0.200520 0.484449 0.055 Uiso 0.531(4) 1 calc R . P B 1
H2BA H 0.801434 0.196742 0.481438 0.055 Uiso 0.469(4) 1 calc R . P B 2
C2B C 0.9371(3) 0.1416(2) 0.42384(15) 0.0401(7) Uani 1 1 d . . . . .
C3B C 1.1112(3) 0.05342(17) 0.36279(15) 0.0331(5) Uani 1 1 d . . . . .
C4B C 1.2372(3) 0.07756(19) 0.38682(18) 0.0410(6) Uani 1 1 d . . . . .
H4B H 1.262776 0.117609 0.438672 0.049 Uiso 1 1 calc R . . . .
C5B C 1.3322(3) 0.0449(2) 0.3369(3) 0.0566(10) Uani 1 1 d . . . . .
H5B H 1.420595 0.063535 0.354491 0.068 Uiso 1 1 calc R . . . .
C6B C 1.2943(3) -0.0151(2) 0.2617(2) 0.0511(8) Uani 1 1 d . . . . .
H6B H 1.357462 -0.039180 0.227948 0.061 Uiso 1 1 calc R . . . .
C7B C 1.1646(3) -0.03989(16) 0.23555(17) 0.0388(6) Uani 1 1 d . . . . .
C8B C 1.0692(3) -0.00592(16) 0.28658(16) 0.0342(5) Uani 1 1 d . . . . .
C9B C 1.1175(4) -0.0993(2) 0.1582(2) 0.0565(10) Uani 1 1 d . . . . .
H9B H 1.178148 -0.122395 0.122427 0.068 Uiso 1 1 calc R . . . .
C10B C 0.9914(5) -0.1239(2) 0.1336(2) 0.0675(11) Uani 1 1 d . . . . .
H10B H 0.964682 -0.163701 0.081783 0.081 Uiso 1 1 calc R . . . .
C11B C 0.9033(4) -0.0916(2) 0.18339(19) 0.0585(10) Uani 1 1 d . . . . .
H11B H 0.814845 -0.109623 0.165391 0.070 Uiso 1 1 calc R . . . .
C12B C 0.9357(3) -0.03474(18) 0.25765(16) 0.0378(6) Uani 1 1 d . . . . .
H12B H 0.870681 -0.013790 0.290726 0.045 Uiso 1 1 calc R . . . .
O1B O 0.9496(7) 0.0860(5) 0.5482(6) 0.0465(16) Uani 0.531(4) 1 d D U P B 1
C13B C 0.8565(16) 0.1257(10) 0.5342(4) 0.0528(10) Uani 0.531(4) 1 d D U P B 1
C14B C 0.7577(9) 0.1541(6) 0.5883(4) 0.0607(11) Uani 0.531(4) 1 d D U P B 1
H14A H 0.679710 0.165239 0.559767 0.073 Uiso 0.531(4) 1 calc R . P B 1
H14B H 0.734056 0.104957 0.603087 0.073 Uiso 0.531(4) 1 calc R . P B 1
C15B C 0.7929(6) 0.2313(5) 0.6594(3) 0.0725(14) Uani 0.531(4) 1 d D U P B 1
H15A H 0.724695 0.236327 0.693508 0.087 Uiso 0.531(4) 1 calc R . P B 1
H15B H 0.791178 0.282960 0.645309 0.087 Uiso 0.531(4) 1 calc R . P B 1
C16B C 0.9176(6) 0.2369(5) 0.7057(3) 0.0694(13) Uani 0.531(4) 1 d D U P B 1
H16A H 0.986862 0.247023 0.677154 0.083 Uiso 0.531(4) 1 calc R . P B 1
H16B H 0.929109 0.179738 0.709693 0.083 Uiso 0.531(4) 1 calc R . P B 1
C17B C 0.9346(6) 0.3054(5) 0.7849(3) 0.0735(14) Uani 0.531(4) 1 d D U P B 1
H17A H 0.907499 0.360625 0.781541 0.088 Uiso 0.531(4) 1 calc R . P B 1
H17B H 0.875579 0.289335 0.816115 0.088 Uiso 0.531(4) 1 calc R . P B 1
C18B C 1.0657(6) 0.3220(6) 0.8270(3) 0.0741(15) Uani 0.531(4) 1 d D U P B 1
H18A H 1.121611 0.348639 0.801242 0.089 Uiso 0.531(4) 1 calc R . P B 1
H18B H 1.099195 0.265163 0.822074 0.089 Uiso 0.531(4) 1 calc R . P B 1
C19B C 1.0775(10) 0.3791(7) 0.9107(4) 0.0713(12) Uani 0.531(4) 1 d D U P B 1
H19A H 1.060633 0.439183 0.915384 0.086 Uiso 0.531(4) 1 calc R . P B 1
H19B H 1.009439 0.359170 0.934469 0.086 Uiso 0.531(4) 1 calc R . P B 1
C20B C 1.2025(7) 0.3825(6) 0.9560(4) 0.0729(15) Uani 0.531(4) 1 d D U P B 1
H20A H 1.268815 0.409151 0.936063 0.087 Uiso 0.531(4) 1 calc R . P B 1
H20B H 1.224244 0.321765 0.945792 0.087 Uiso 0.531(4) 1 calc R . P B 1
C21B C 1.2121(14) 0.4305(10) 1.0408(4) 0.089(3) Uani 0.531(4) 1 d D U P B 1
H21A H 1.203935 0.492718 1.052468 0.134 Uiso 0.531(4) 1 calc GR . P B 1
H21B H 1.295807 0.422532 1.065024 0.134 Uiso 0.531(4) 1 calc GR . P B 1
H21C H 1.142884 0.408099 1.061224 0.134 Uiso 0.531(4) 1 calc GR . P B 1
O1C O 0.9132(9) 0.0591(6) 0.5384(7) 0.0465(16) Uani 0.469(4) 1 d D . P B 2
C13C C 0.8621(19) 0.1282(11) 0.5439(5) 0.0528(10) Uani 0.469(4) 1 d D . P B 2
C14C C 0.7756(10) 0.1735(7) 0.6025(5) 0.0607(11) Uani 0.469(4) 1 d D . P B 2
H14C H 0.731727 0.217160 0.586618 0.073 Uiso 0.469(4) 1 calc R . P B 2
H14D H 0.708422 0.130158 0.602105 0.073 Uiso 0.469(4) 1 calc R . P B 2
C15C C 0.8401(8) 0.2182(4) 0.6829(4) 0.0725(14) Uani 0.469(4) 1 d D . P B 2
H15C H 0.773124 0.238704 0.718198 0.087 Uiso 0.469(4) 1 calc R . P B 2
H15D H 0.887776 0.175175 0.697842 0.087 Uiso 0.469(4) 1 calc R . P B 2
C16C C 0.9307(7) 0.2933(5) 0.6950(3) 0.0694(13) Uani 0.469(4) 1 d D . P B 2
H16C H 1.012146 0.270364 0.675469 0.083 Uiso 0.469(4) 1 calc R . P B 2
H16D H 0.894068 0.324081 0.662519 0.083 Uiso 0.469(4) 1 calc R . P B 2
C17C C 0.9621(8) 0.3579(4) 0.7753(3) 0.0735(14) Uani 0.469(4) 1 d D . P B 2
H17C H 1.021536 0.404810 0.774431 0.088 Uiso 0.469(4) 1 calc R . P B 2
H17D H 0.881787 0.384623 0.793299 0.088 Uiso 0.469(4) 1 calc R . P B 2
C18C C 1.0209(11) 0.3257(6) 0.8330(4) 0.0741(15) Uani 0.469(4) 1 d D . P B 2
H18C H 1.091474 0.289289 0.810651 0.089 Uiso 0.469(4) 1 calc R . P B 2
H18D H 0.955217 0.287259 0.841386 0.089 Uiso 0.469(4) 1 calc R . P B 2
C19C C 1.0739(15) 0.3927(6) 0.9099(5) 0.0713(12) Uani 0.469(4) 1 d D . P B 2
H19C H 1.141604 0.430314 0.902097 0.086 Uiso 0.469(4) 1 calc R . P B 2
H19D H 1.004152 0.430067 0.932190 0.086 Uiso 0.469(4) 1 calc R . P B 2
C20C C 1.1292(10) 0.3573(6) 0.9665(4) 0.0729(15) Uani 0.469(4) 1 d D . P B 2
H20C H 1.062578 0.316883 0.971386 0.087 Uiso 0.469(4) 1 calc R . P B 2
H20D H 1.201511 0.322413 0.944818 0.087 Uiso 0.469(4) 1 calc R . P B 2
C21C C 1.1768(18) 0.4211(11) 1.0449(5) 0.089(3) Uani 0.469(4) 1 d D . P B 2
H21D H 1.234192 0.466415 1.041035 0.134 Uiso 0.469(4) 1 calc GR . P B 2
H21E H 1.224291 0.391360 1.074427 0.134 Uiso 0.469(4) 1 calc GR . P B 2
H21F H 1.103656 0.447838 1.071642 0.134 Uiso 0.469(4) 1 calc GR . P B 2
C22B C 0.8998(2) 0.37141(15) 0.32948(13) 0.0253(5) Uani 1 1 d . . . . .
C23B C 0.7962(2) 0.31289(14) 0.27862(12) 0.0209(4) Uani 1 1 d . . . . .
H23B H 0.813954 0.267414 0.232147 0.025 Uiso 1 1 calc R . . . .
C24B C 0.6691(2) 0.32173(14) 0.29639(12) 0.0202(4) Uani 1 1 d . . . . .
H24B H 0.602090 0.281540 0.262189 0.024 Uiso 1 1 calc R . . . .
C25B C 0.6385(2) 0.39027(14) 0.36518(13) 0.0222(4) Uani 1 1 d . . . . .
C26B C 0.7399(2) 0.44753(15) 0.41502(14) 0.0263(5) Uani 1 1 d . . . . .
H26B H 0.722075 0.493360 0.461226 0.032 Uiso 1 1 calc R . . . .
C27B C 0.8696(2) 0.43804(15) 0.39741(14) 0.0300(5) Uani 1 1 d . . . . .
H27B H 0.936713 0.477489 0.432249 0.036 Uiso 1 1 calc R . . . .
C28B C 1.0353(2) 0.36057(17) 0.30729(16) 0.0372(6) Uani 1 1 d . . . . .
H28B H 1.042076 0.297450 0.274941 0.045 Uiso 1 1 calc R . . . .
C29B C 1.1392(2) 0.3874(2) 0.3771(2) 0.0592(10) Uani 1 1 d . . . . .
H29A H 1.142029 0.450695 0.406114 0.089 Uiso 1 1 calc GR . . . .
H29B H 1.223098 0.371314 0.359091 0.089 Uiso 1 1 calc GR . . . .
H29C H 1.119125 0.357453 0.411071 0.089 Uiso 1 1 calc GR . . . .
C30B C 1.0539(3) 0.41239(19) 0.2565(2) 0.0519(9) Uani 1 1 d . . . . .
H30A H 0.987345 0.392051 0.211431 0.078 Uiso 1 1 calc GR . . . .
H30B H 1.139261 0.403712 0.238668 0.078 Uiso 1 1 calc GR . . . .
H30C H 1.047021 0.474589 0.286863 0.078 Uiso 1 1 calc GR . . . .
C31B C 0.5031(2) 0.39695(16) 0.38555(14) 0.0263(5) Uani 1 1 d . . . . .
H31A H 0.461020 0.338231 0.369224 0.040 Uiso 1 1 calc GR . . . .
H31B H 0.455141 0.429356 0.358873 0.040 Uiso 1 1 calc GR . . . .
H31C H 0.504744 0.427633 0.441884 0.040 Uiso 1 1 calc GR . . . .

loop_
_atom_site_aniso_label
_atom_site_aniso_U_11
_atom_site_aniso_U_22
_atom_site_aniso_U_33
_atom_site_aniso_U_23
_atom_site_aniso_U_13
_atom_site_aniso_U_12
Ru1 0.01599(8) 0.01454(8) 0.01388(8) 0.00130(6) 0.00026(6) 0.00220(6)
Cl1 0.0173(2) 0.0215(2) 0.0231(2) 0.00397(19) 0.00117(18) 0.00221(18)
Cl2 0.0249(2) 0.0239(2) 0.0152(2) 0.00377(18) -0.00096(18) 0.00187(19)
S1 0.0215(2) 0.0154(2) 0.0176(2) 0.00241(18) 0.00314(18) 0.00280(18)
O1 0.0676(15) 0.0484(13) 0.0461(12) 0.0010(10) 0.0327(11) -0.0155(11)
N1 0.0258(9) 0.0188(8) 0.0200(9) 0.0033(7) 0.0071(7) 0.0002(7)
N2 0.0351(11) 0.0212(9) 0.0181(9) 0.0020(7) 0.0060(8) 0.0036(8)
C2 0.0209(10) 0.0202(10) 0.0184(10) 0.0040(8) 0.0013(8) 0.0035(8)
C3 0.0246(10) 0.0145(9) 0.0195(10) 0.0036(8) 0.0045(8) 0.0020(8)
C4 0.0229(10) 0.0203(10) 0.0225(10) 0.0050(8) 0.0017(8) 0.0007(8)
C5 0.0236(10) 0.0215(10) 0.0284(11) 0.0072(9) 0.0078(9) 0.0050(8)
C6 0.0294(11) 0.0201(10) 0.0206(10) 0.0032(8) 0.0072(9) 0.0062(8)
C7 0.0269(11) 0.0198(10) 0.0215(10) 0.0036(8) 0.0017(8) 0.0034(8)
C8 0.0236(10) 0.0179(10) 0.0220(10) 0.0051(8) 0.0032(8) 0.0030(8)
C9 0.0347(13) 0.0328(13) 0.0242(12) -0.0018(10) 0.0000(10) 0.0019(10)
C10 0.0311(14) 0.0513(17) 0.0351(14) -0.0050(13) -0.0063(11) -0.0043(12)
C11 0.0228(12) 0.0541(18) 0.0424(16) 0.0001(13) 0.0008(11) -0.0006(12)
C12 0.0239(11) 0.0328(13) 0.0299(12) 0.0021(10) 0.0045(9) 0.0027(9)
C13 0.0427(15) 0.0397(14) 0.0254(12) 0.0074(11) 0.0134(11) 0.0043(12)
C14 0.055 0.054 0.027 0.008 0.020 0.018
C15 0.049(2) 0.0377(18) 0.0272(16) 0.0104(14) 0.0118(14) 0.0008(15)
C16 0.054(2) 0.043(2) 0.0367(16) 0.0164(16) 0.0065(18) -0.0011(17)
C17 0.051(3) 0.061(2) 0.045(2) 0.0230(17) 0.0057(19) 0.007(2)
C18 0.051(3) 0.065(2) 0.045(2) 0.0210(17) 0.001(2) 0.002(2)
C19 0.054(2) 0.075(3) 0.050(2) 0.021(2) 0.0034(19) 0.005(2)
C20 0.063(3) 0.076(3) 0.059(3) 0.016(2) -0.007(2) 0.009(2)
C21 0.082(4) 0.092(4) 0.070(4) 0.023(3) -0.009(3) 0.022(4)
C15A 0.049(2) 0.0377(18) 0.0272(16) 0.0104(14) 0.0118(14) 0.0008(15)
C16A 0.054(2) 0.043(2) 0.0367(16) 0.0164(16) 0.0065(18) -0.0011(17)
C17A 0.051(3) 0.061(2) 0.045(2) 0.0230(17) 0.0057(19) 0.007(2)
C18A 0.051(3) 0.065(2) 0.045(2) 0.0210(17) 0.001(2) 0.002(2)
C19A 0.054(2) 0.075(3) 0.050(2) 0.021(2) 0.0034(19) 0.005(2)
C20A 0.063(3) 0.076(3) 0.059(3) 0.016(2) -0.007(2) 0.009(2)
C21A 0.082(4) 0.092(4) 0.070(4) 0.023(3) -0.009(3) 0.022(4)
C22 0.0173(9) 0.0208(10) 0.0236(10) 0.0067(8) 0.0011(8) 0.0000(8)
C23 0.0217(10) 0.0195(10) 0.0211(10) 0.0050(8) 0.0058(8) 0.0030(8)
C24 0.0248(10) 0.0205(10) 0.0162(9) 0.0057(8) 0.0015(8) 0.0002(8)
C25 0.0216(10) 0.0201(10) 0.0216(10) 0.0095(8) 0.0010(8) 0.0024(8)
C26 0.0250(10) 0.0139(9) 0.0222(10) 0.0037(8) 0.0036(8) 0.0026(8)
C27 0.0224(10) 0.0162(9) 0.0207(10) 0.0024(8) -0.0006(8) -0.0022(8)
C28 0.0202(10) 0.0271(11) 0.0276(11) 0.0046(9) -0.0016(9) 0.0030(8)
C29 0.0275(12) 0.0321(13) 0.0318(12) 0.0086(10) -0.0001(10) 0.0079(10)
C30 0.0195(11) 0.0341(13) 0.0473(15) 0.0130(12) 0.0031(10) 0.0015(9)
C31 0.0254(11) 0.0296(12) 0.0326(12) 0.0145(10) -0.0005(9) 0.0061(9)
Ru1B 0.01379(8) 0.02353(9) 0.01462(8) -0.00168(6) -0.00026(6) 0.00467(6)
Cl1B 0.0207(3) 0.0601(4) 0.0144(2) -0.0015(2) -0.00053(19) -0.0030(2)
Cl2B 0.0267(3) 0.0234(2) 0.0218(2) 0.0053(2) -0.00206(19) 0.0014(2)
S1B 0.0424(3) 0.0479(4) 0.0235(3) 0.0156(3) 0.0147(3) 0.0306(3)
N1B 0.0485(14) 0.0519(14) 0.0281(11) 0.0173(10) 0.0128(10) 0.0286(11)
N2B 0.0523(15) 0.0706(17) 0.0270(11) 0.0254(12) 0.0188(10) 0.0430(13)
C2B 0.0468(15) 0.0553(17) 0.0230(12) 0.0167(12) 0.0123(11) 0.0311(13)
C3B 0.0333(13) 0.0328(13) 0.0351(13) 0.0137(11) 0.0075(10) 0.0122(10)
C4B 0.0356(14) 0.0390(15) 0.0495(16) 0.0198(13) -0.0022(12) 0.0093(11)
C5B 0.0259(13) 0.0497(18) 0.115(3) 0.053(2) 0.0146(16) 0.0062(12)
C6B 0.0533(18) 0.0432(17) 0.076(2) 0.0375(17) 0.0344(17) 0.0162(14)
C7B 0.0575(17) 0.0236(12) 0.0458(15) 0.0181(11) 0.0304(14) 0.0152(11)
C8B 0.0460(15) 0.0255(12) 0.0351(13) 0.0134(10) 0.0148(11) 0.0078(10)
C9B 0.101(3) 0.0325(15) 0.0462(18) 0.0193(14) 0.0327(19) 0.0248(17)
C10B 0.121(4) 0.0355(17) 0.0403(18) 0.0109(14) 0.002(2) 0.000(2)
C11B 0.091(3) 0.0400(17) 0.0402(17) 0.0180(14) -0.0149(17) -0.0113(17)
C12B 0.0433(15) 0.0398(14) 0.0361(14) 0.0211(12) 0.0054(11) 0.0036(12)
O1B 0.050(4) 0.067(4) 0.044(3) 0.040(3) 0.023(3) 0.028(3)
C13B 0.060(2) 0.090(2) 0.0222(19) 0.0315(19) 0.0182(19) 0.0440(18)
C14B 0.074(3) 0.089(3) 0.024(2) 0.020(2) 0.0227(18) 0.038(2)
C15B 0.077(3) 0.090(3) 0.047(3) 0.019(2) 0.013(2) 0.045(3)
C16B 0.066(3) 0.076(3) 0.068(3) 0.029(2) 0.008(2) 0.014(3)
C17B 0.077(3) 0.074(3) 0.068(3) 0.026(2) 0.008(2) 0.009(3)
C18B 0.078(4) 0.072(2) 0.069(2) 0.028(2) -0.002(3) -0.004(3)
C19B 0.073(2) 0.083(3) 0.060(2) 0.033(2) 0.0019(18) -0.009(2)
C20B 0.077(4) 0.072(3) 0.066(3) 0.025(2) -0.001(3) 0.001(3)
C21B 0.100(7) 0.092(4) 0.067(3) 0.030(3) -0.028(3) 0.025(5)
O1C 0.050(4) 0.067(4) 0.044(3) 0.040(3) 0.023(3) 0.028(3)
C13C 0.060(2) 0.090(2) 0.0222(19) 0.0315(19) 0.0182(19) 0.0440(18)
C14C 0.074(3) 0.089(3) 0.024(2) 0.020(2) 0.0227(18) 0.038(2)
C15C 0.077(3) 0.090(3) 0.047(3) 0.019(2) 0.013(2) 0.045(3)
C16C 0.066(3) 0.076(3) 0.068(3) 0.029(2) 0.008(2) 0.014(3)
C17C 0.077(3) 0.074(3) 0.068(3) 0.026(2) 0.008(2) 0.009(3)
C18C 0.078(4) 0.072(2) 0.069(2) 0.028(2) -0.002(3) -0.004(3)
C19C 0.073(2) 0.083(3) 0.060(2) 0.033(2) 0.0019(18) -0.009(2)
C20C 0.077(4) 0.072(3) 0.066(3) 0.025(2) -0.001(3) 0.001(3)
C21C 0.100(7) 0.092(4) 0.067(3) 0.030(3) -0.028(3) 0.025(5)
C22B 0.0171(10) 0.0229(11) 0.0260(11) -0.0017(9) 0.0048(8) 0.0000(8)
C23B 0.0207(10) 0.0189(10) 0.0175(9) 0.0012(8) 0.0021(8) 0.0003(8)
C24B 0.0169(9) 0.0209(10) 0.0201(10) 0.0063(8) -0.0023(7) -0.0001(8)
C25B 0.0160(9) 0.0228(10) 0.0274(11) 0.0089(9) 0.0032(8) 0.0041(8)
C26B 0.0223(11) 0.0206(10) 0.0269(11) -0.0020(9) 0.0069(9) 0.0034(8)
C27B 0.0194(10) 0.0248(11) 0.0301(12) -0.0065(9) 0.0035(9) -0.0035(8)
C28B 0.0184(11) 0.0323(13) 0.0396(14) -0.0110(11) 0.0105(10) -0.0026(9)
C29B 0.0148(12) 0.065(2) 0.0576(19) -0.0188(16) 0.0002(12) -0.0002(12)
C30B 0.0416(16) 0.0337(14) 0.065(2) -0.0046(14) 0.0338(15) -0.0080(12)
C31B 0.0168(10) 0.0304(12) 0.0325(12) 0.0121(10) 0.0048(9) 0.0071(8)

loop_
_atom_type_symbol
_atom_type_description
_atom_type_scat_dispersion_real
_atom_type_scat_dispersion_imag
_atom_type_scat_source
C C 0.0033 0.0016 'International Tables Vol C Tables 4.2.6.8 and 6.1.1.4'
H H 0.0000 0.0000 'International Tables Vol C Tables 4.2.6.8 and 6.1.1.4'
Cl Cl 0.1484 0.1585 'International Tables Vol C Tables 4.2.6.8 and 6.1.1.4'
N N 0.0061 0.0033 'International Tables Vol C Tables 4.2.6.8 and 6.1.1.4'
O O 0.0106 0.0060 'International Tables Vol C Tables 4.2.6.8 and 6.1.1.4'
Ru Ru -1.2594 0.8363 'International Tables Vol C Tables 4.2.6.8 and 6.1.1.4'
S S 0.1246 0.1234 'International Tables Vol C Tables 4.2.6.8 and 6.1.1.4'

loop_
_geom_angle_atom_site_label_1
_geom_angle_atom_site_label_2
_geom_angle_atom_site_label_3
_geom_angle
_geom_angle_site_symmetry_1
_geom_angle_site_symmetry_3
_geom_angle_publ_flag
Cl2 Ru1 Cl1 87.266(19) . . ?
S1 Ru1 Cl1 92.693(18) . . ?
S1 Ru1 Cl2 90.314(19) . . ?
C22 Ru1 Cl1 163.16(6) . . ?
C22 Ru1 Cl2 95.09(6) . . ?
C22 Ru1 S1 103.95(6) . . ?
C22 Ru1 C25 81.57(8) . . ?
C22 Ru1 C26 68.51(8) . . ?
C23 Ru1 Cl1 145.20(6) . . ?
C23 Ru1 Cl2 127.19(6) . . ?
C23 Ru1 S1 83.47(6) . . ?
C23 Ru1 C22 37.87(8) . . ?
C23 Ru1 C24 38.22(8) . . ?
C23 Ru1 C25 68.38(8) . . ?
C23 Ru1 C26 80.29(8) . . ?
C23 Ru1 C27 67.79(8) . . ?
C24 Ru1 Cl1 108.11(6) . . ?
C24 Ru1 Cl2 163.95(6) . . ?
C24 Ru1 S1 93.44(6) . . ?
C24 Ru1 C22 68.86(8) . . ?
C24 Ru1 C25 37.33(8) . . ?
C24 Ru1 C26 67.49(8) . . ?
C25 Ru1 Cl1 86.69(6) . . ?
C25 Ru1 Cl2 143.78(6) . . ?
C25 Ru1 S1 125.62(6) . . ?
C26 Ru1 Cl1 94.87(6) . . ?
C26 Ru1 Cl2 107.57(6) . . ?
C26 Ru1 S1 160.86(6) . . ?
C26 Ru1 C25 37.73(8) . . ?
C27 Ru1 Cl1 125.80(6) . . ?
C27 Ru1 Cl2 87.23(6) . . ?
C27 Ru1 S1 141.20(6) . . ?
C27 Ru1 C22 38.01(8) . . ?
C27 Ru1 C24 80.07(8) . . ?
C27 Ru1 C25 67.97(8) . . ?
C27 Ru1 C26 37.38(8) . . ?
C2 S1 Ru1 115.37(7) . . ?
C2 N1 H1 116.8 . . ?
C2 N1 C3 126.41(19) . . ?
C3 N1 H1 116.8 . . ?
C2 N2 H2 116.6 . . ?
C2 N2 C13 126.9(2) . . ?
C13 N2 H2 116.6 . . ?
N1 C2 S1 123.43(16) . . ?
N1 C2 N2 116.5(2) . . ?
N2 C2 S1 120.06(16) . . ?
C4 C3 N1 120.53(19) . . ?
C4 C3 C8 121.31(19) . . ?
C8 C3 N1 118.10(19) . . ?
C3 C4 H4 119.8 . . ?
C3 C4 C5 120.4(2) . . ?
C5 C4 H4 119.8 . . ?
C4 C5 H5 119.8 . . ?
C6 C5 C4 120.4(2) . . ?
C6 C5 H5 119.8 . . ?
C5 C6 H6 119.8 . . ?
C5 C6 C7 120.4(2) . . ?
C7 C6 H6 119.8 . . ?
C6 C7 C8 120.0(2) . . ?
C6 C7 C9 121.2(2) . . ?
C9 C7 C8 118.8(2) . . ?
C3 C8 C7 117.5(2) . . ?
C12 C8 C3 123.6(2) . . ?
C12 C8 C7 118.9(2) . . ?
C7 C9 H9 119.6 . . ?
C10 C9 C7 120.7(2) . . ?
C10 C9 H9 119.6 . . ?
C9 C10 H10 119.8 . . ?
C9 C10 C11 120.4(2) . . ?
C11 C10 H10 119.8 . . ?
C10 C11 H11 119.6 . . ?
C12 C11 C10 120.9(3) . . ?
C12 C11 H11 119.6 . . ?
C8 C12 H12 119.9 . . ?
C11 C12 C8 120.3(2) . . ?
C11 C12 H12 119.9 . . ?
O1 C13 N2 122.2(2) . . ?
O1 C13 C14 122.9(3) . . ?
N2 C13 C14 114.9(2) . . ?
C13 C14 H14E 108.6 . . ?
C13 C14 H14F 108.6 . . ?
C13 C14 H14G 108.4 . . ?
C13 C14 H14H 108.4 . . ?
H14E C14 H14F 107.6 . . ?
H14G C14 H14H 107.5 . . ?
C15 C14 C13 114.5(3) . . ?
C15 C14 H14E 108.6 . . ?
C15 C14 H14F 108.6 . . ?
C15A C14 C13 115.3(4) . . ?
C15A C14 H14G 108.4 . . ?
C15A C14 H14H 108.4 . . ?
C14 C15 H15E 108.0 . . ?
C14 C15 H15F 108.0 . . ?
C14 C15 C16 117.2(3) . . ?
H15E C15 H15F 107.2 . . ?
C16 C15 H15E 108.0 . . ?
C16 C15 H15F 108.0 . . ?
C15 C16 H16E 108.7 . . ?
C15 C16 H16F 108.7 . . ?
H16E C16 H16F 107.6 . . ?
C17 C16 C15 114.3(3) . . ?
C17 C16 H16E 108.7 . . ?
C17 C16 H16F 108.7 . . ?
C16 C17 H17E 108.3 . . ?
C16 C17 H17F 108.3 . . ?
H17E C17 H17F 107.4 . . ?
C18 C17 C16 116.0(3) . . ?
C18 C17 H17E 108.3 . . ?
C18 C17 H17F 108.3 . . ?
C17 C18 H18E 108.6 . . ?
C17 C18 H18F 108.6 . . ?
C17 C18 C19 114.5(4) . . ?
H18E C18 H18F 107.6 . . ?
C19 C18 H18E 108.6 . . ?
C19 C18 H18F 108.6 . . ?
C18 C19 H19E 108.4 . . ?
C18 C19 H19F 108.4 . . ?
H19E C19 H19F 107.4 . . ?
C20 C19 C18 115.6(4) . . ?
C20 C19 H19E 108.4 . . ?
C20 C19 H19F 108.4 . . ?
C19 C20 H20E 108.6 . . ?
C19 C20 H20F 108.6 . . ?
C19 C20 C21 114.7(4) . . ?
H20E C20 H20F 107.6 . . ?
C21 C20 H20E 108.6 . . ?
C21 C20 H20F 108.6 . . ?
C20 C21 H21G 109.5 . . ?
C20 C21 H21H 109.5 . . ?
C20 C21 H21I 109.5 . . ?
H21G C21 H21H 109.5 . . ?
H21G C21 H21I 109.5 . . ?
H21H C21 H21I 109.5 . . ?
C14 C15A H15G 107.4 . . ?
C14 C15A H15H 107.4 . . ?
C14 C15A C16A 119.7(6) . . ?
H15G C15A H15H 106.9 . . ?
C16A C15A H15G 107.4 . . ?
C16A C15A H15H 107.4 . . ?
C15A C16A H16G 108.5 . . ?
C15A C16A H16H 108.5 . . ?
H16G C16A H16H 107.5 . . ?
C17A C16A C15A 115.2(5) . . ?
C17A C16A H16G 108.5 . . ?
C17A C16A H16H 108.5 . . ?
C16A C17A H17G 108.6 . . ?
C16A C17A H17H 108.6 . . ?
C16A C17A C18A 114.8(5) . . ?
H17G C17A H17H 107.5 . . ?
C18A C17A H17G 108.6 . . ?
C18A C17A H17H 108.6 . . ?
C17A C18A H18G 108.7 . . ?
C17A C18A H18H 108.7 . . ?
C17A C18A C19A 114.2(5) . . ?
H18G C18A H18H 107.6 . . ?
C19A C18A H18G 108.7 . . ?
C19A C18A H18H 108.7 . . ?
C18A C19A H19G 108.9 . . ?
C18A C19A H19H 108.9 . . ?
H19G C19A H19H 107.7 . . ?
C20A C19A C18A 113.3(5) . . ?
C20A C19A H19G 108.9 . . ?
C20A C19A H19H 108.9 . . ?
C19A C20A H20G 108.9 . . ?
C19A C20A H20H 108.9 . . ?
C19A C20A C21A 113.5(5) . . ?
H20G C20A H20H 107.7 . . ?
C21A C20A H20G 108.9 . . ?
C21A C20A H20H 108.9 . . ?
C20A C21A H21J 109.5 . . ?
C20A C21A H21K 109.5 . . ?
C20A C21A H21L 109.5 . . ?
H21J C21A H21K 109.5 . . ?
H21J C21A H21L 109.5 . . ?
H21K C21A H21L 109.5 . . ?
C23 C22 Ru1 69.58(12) . . ?
C23 C22 C27 116.74(19) . . ?
C23 C22 C28 122.30(19) . . ?
C27 C22 Ru1 70.11(12) . . ?
C27 C22 C28 120.96(19) . . ?
C28 C22 Ru1 131.43(16) . . ?
Ru1 C23 H23 128.8 . . ?
C22 C23 Ru1 72.54(12) . . ?
C22 C23 H23 119.1 . . ?
C22 C23 C24 121.81(19) . . ?
C24 C23 Ru1 71.99(12) . . ?
C24 C23 H23 119.1 . . ?
Ru1 C24 H24 130.9 . . ?
C23 C24 Ru1 69.79(12) . . ?
C23 C24 H24 119.9 . . ?
C25 C24 Ru1 72.13(12) . . ?
C25 C24 C23 120.26(19) . . ?
C25 C24 H24 119.9 . . ?
C24 C25 Ru1 70.53(12) . . ?
C24 C25 C26 118.73(19) . . ?
C24 C25 C31 120.7(2) . . ?
C26 C25 Ru1 70.76(12) . . ?
C26 C25 C31 120.55(19) . . ?
C31 C25 Ru1 130.35(16) . . ?
Ru1 C26 H26 130.9 . . ?
C25 C26 Ru1 71.51(12) . . ?
C25 C26 H26 119.9 . . ?
C27 C26 Ru1 70.36(12) . . ?
C27 C26 C25 120.18(19) . . ?
C27 C26 H26 119.9 . . ?
Ru1 C27 H27 129.6 . . ?
C22 C27 Ru1 71.88(12) . . ?
C22 C27 H27 118.9 . . ?
C26 C27 Ru1 72.26(12) . . ?
C26 C27 C22 122.27(19) . . ?
C26 C27 H27 118.9 . . ?
C22 C28 H28 108.0 . . ?
C22 C28 C29 113.20(19) . . ?
C22 C28 C30 108.7(2) . . ?
C29 C28 H28 108.0 . . ?
C29 C28 C30 110.8(2) . . ?
C30 C28 H28 108.0 . . ?
C28 C29 H29D 109.5 . . ?
C28 C29 H29E 109.5 . . ?
C28 C29 H29F 109.5 . . ?
H29D C29 H29E 109.5 . . ?
H29D C29 H29F 109.5 . . ?
H29E C29 H29F 109.5 . . ?
C28 C30 H30D 109.5 . . ?
C28 C30 H30E 109.5 . . ?
C28 C30 H30F 109.5 . . ?
H30D C30 H30E 109.5 . . ?
H30D C30 H30F 109.5 . . ?
H30E C30 H30F 109.5 . . ?
C25 C31 H31D 109.5 . . ?
C25 C31 H31E 109.5 . . ?
C25 C31 H31F 109.5 . . ?
H31D C31 H31E 109.5 . . ?
H31D C31 H31F 109.5 . . ?
H31E C31 H31F 109.5 . . ?
Cl1B Ru1B Cl2B 89.73(2) . . ?
S1B Ru1B Cl1B 90.49(2) . . ?
S1B Ru1B Cl2B 90.92(2) . . ?
C22B Ru1B Cl1B 114.19(6) . . ?
C22B Ru1B Cl2B 156.08(6) . . ?
C22B Ru1B S1B 89.06(6) . . ?
C22B Ru1B C25B 81.59(8) . . ?
C23B Ru1B Cl1B 152.45(6) . . ?
C23B Ru1B Cl2B 117.82(6) . . ?
C23B Ru1B S1B 88.53(6) . . ?
C23B Ru1B C22B 38.27(8) . . ?
C23B Ru1B C24B 37.60(8) . . ?
C23B Ru1B C25B 68.43(8) . . ?
C23B Ru1B C26B 80.32(8) . . ?
C24B Ru1B Cl1B 154.64(6) . . ?
C24B Ru1B Cl2B 89.72(6) . . ?
C24B Ru1B S1B 114.87(6) . . ?
C24B Ru1B C22B 68.74(8) . . ?
C24B Ru1B C25B 38.06(8) . . ?
C24B Ru1B C26B 67.67(8) . . ?
C25B Ru1B Cl1B 116.59(6) . . ?
C25B Ru1B Cl2B 87.69(6) . . ?
C25B Ru1B S1B 152.87(6) . . ?
C26B Ru1B Cl1B 89.47(7) . . ?
C26B Ru1B Cl2B 113.73(6) . . ?
C26B Ru1B S1B 155.34(6) . . ?
C26B Ru1B C22B 68.59(8) . . ?
C26B Ru1B C25B 37.21(8) . . ?
C27B Ru1B Cl1B 88.23(7) . . ?
C27B Ru1B Cl2B 151.89(6) . . ?
C27B Ru1B S1B 117.12(6) . . ?
C27B Ru1B C22B 37.55(8) . . ?
C27B Ru1B C23B 67.94(8) . . ?
C27B Ru1B C24B 80.50(9) . . ?
C27B Ru1B C25B 68.38(9) . . ?
C27B Ru1B C26B 38.23(8) . . ?
C2B S1B Ru1B 114.75(9) . . ?
C2B N1B H1B 117.2 . . ?
C2B N1B C3B 125.6(2) . . ?
C3B N1B H1B 117.2 . . ?
C2B N2B H2B 115.6 . . ?
C2B N2B H2BA 115.3 . . ?
C2B N2B C13C 129.5(5) . . ?
C13B N2B H2B 115.6 . . ?
C13B N2B C2B 128.8(4) . . ?
C13C N2B H2BA 115.3 . . ?
N1B C2B S1B 121.4(2) . . ?
N1B C2B N2B 116.9(2) . . ?
N2B C2B S1B 121.7(2) . . ?
C4B C3B N1B 119.6(3) . . ?
C4B C3B C8B 121.0(3) . . ?
C8B C3B N1B 119.0(2) . . ?
C3B C4B H4B 119.2 . . ?
C3B C4B C5B 121.6(3) . . ?
C5B C4B H4B 119.2 . . ?
C4B C5B H5B 120.6 . . ?
C6B C5B C4B 118.9(3) . . ?
C6B C5B H5B 120.6 . . ?
C5B C6B H6B 119.9 . . ?
C7B C6B C5B 120.3(3) . . ?
C7B C6B H6B 119.9 . . ?
C6B C7B C8B 120.3(3) . . ?
C6B C7B C9B 123.6(3) . . ?
C8B C7B C9B 116.1(3) . . ?
C3B C8B C7B 117.9(3) . . ?
C3B C8B C12B 123.5(2) . . ?
C7B C8B C12B 118.5(3) . . ?
C7B C9B H9B 118.4 . . ?
C10B C9B C7B 123.2(3) . . ?
C10B C9B H9B 118.4 . . ?
C9B C10B H10B 120.3 . . ?
C9B C10B C11B 119.4(3) . . ?
C11B C10B H10B 120.3 . . ?
C10B C11B H11B 118.6 . . ?
C12B C11B C10B 122.8(4) . . ?
C12B C11B H11B 118.6 . . ?
C8B C12B H12B 120.1 . . ?
C11B C12B C8B 119.9(3) . . ?
C11B C12B H12B 120.1 . . ?
N2B C13B C14B 117.8(8) . . ?
O1B C13B N2B 119.7(11) . . ?
O1B C13B C14B 120.7(9) . . ?
C13B C14B H14A 108.1 . . ?
C13B C14B H14B 108.1 . . ?
H14A C14B H14B 107.3 . . ?
C15B C14B C13B 116.8(5) . . ?
C15B C14B H14A 108.1 . . ?
C15B C14B H14B 108.1 . . ?
C14B C15B H15A 107.7 . . ?
C14B C15B H15B 107.7 . . ?
C14B C15B C16B 118.5(5) . . ?
H15A C15B H15B 107.1 . . ?
C16B C15B H15A 107.7 . . ?
C16B C15B H15B 107.7 . . ?
C15B C16B H16A 108.4 . . ?
C15B C16B H16B 108.4 . . ?
C15B C16B C17B 115.6(4) . . ?
H16A C16B H16B 107.4 . . ?
C17B C16B H16A 108.4 . . ?
C17B C16B H16B 108.4 . . ?
C16B C17B H17A 108.2 . . ?
C16B C17B H17B 108.2 . . ?
H17A C17B H17B 107.4 . . ?
C18B C17B C16B 116.3(4) . . ?
C18B C17B H17A 108.2 . . ?
C18B C17B H17B 108.2 . . ?
C17B C18B H18A 108.3 . . ?
C17B C18B H18B 108.3 . . ?
C17B C18B C19B 115.9(5) . . ?
H18A C18B H18B 107.4 . . ?
C19B C18B H18A 108.3 . . ?
C19B C18B H18B 108.3 . . ?
C18B C19B H19A 108.3 . . ?
C18B C19B H19B 108.3 . . ?
H19A C19B H19B 107.4 . . ?
C20B C19B C18B 115.8(5) . . ?
C20B C19B H19A 108.3 . . ?
C20B C19B H19B 108.3 . . ?
C19B C20B H20A 108.1 . . ?
C19B C20B H20B 108.1 . . ?
C19B C20B C21B 116.9(5) . . ?
H20A C20B H20B 107.3 . . ?
C21B C20B H20A 108.1 . . ?
C21B C20B H20B 108.1 . . ?
C20B C21B H21A 109.5 . . ?
C20B C21B H21B 109.5 . . ?
C20B C21B H21C 109.5 . . ?
H21A C21B H21B 109.5 . . ?
H21A C21B H21C 109.5 . . ?
H21B C21B H21C 109.5 . . ?
N2B C13C C14C 113.2(8) . . ?
O1C C13C N2B 120.8(8) . . ?
O1C C13C C14C 124.7(13) . . ?
C13C C14C H14C 108.5 . . ?
C13C C14C H14D 108.5 . . ?
H14C C14C H14D 107.5 . . ?
C15C C14C C13C 115.1(5) . . ?
C15C C14C H14C 108.5 . . ?
C15C C14C H14D 108.5 . . ?
C14C C15C H15C 108.6 . . ?
C14C C15C H15D 108.6 . . ?
H15C C15C H15D 107.5 . . ?
C16C C15C C14C 114.9(5) . . ?
C16C C15C H15C 108.6 . . ?
C16C C15C H15D 108.6 . . ?
C15C C16C H16C 108.0 . . ?
C15C C16C H16D 108.0 . . ?
H16C C16C H16D 107.3 . . ?
C17C C16C C15C 117.0(4) . . ?
C17C C16C H16C 108.0 . . ?
C17C C16C H16D 108.0 . . ?
C16C C17C H17C 108.1 . . ?
C16C C17C H17D 108.1 . . ?
H17C C17C H17D 107.3 . . ?
C18C C17C C16C 116.8(4) . . ?
C18C C17C H17C 108.1 . . ?
C18C C17C H17D 108.1 . . ?
C17C C18C H18C 108.1 . . ?
C17C C18C H18D 108.1 . . ?
C17C C18C C19C 116.6(5) . . ?
H18C C18C H18D 107.3 . . ?
C19C C18C H18C 108.1 . . ?
C19C C18C H18D 108.1 . . ?
C18C C19C H19C 108.6 . . ?
C18C C19C H19D 108.6 . . ?
H19C C19C H19D 107.6 . . ?
C20C C19C C18C 114.6(5) . . ?
C20C C19C H19C 108.6 . . ?
C20C C19C H19D 108.6 . . ?
C19C C20C H20C 108.1 . . ?
C19C C20C H20D 108.1 . . ?
H20C C20C H20D 107.3 . . ?
C21C C20C C19C 116.8(5) . . ?
C21C C20C H20C 108.1 . . ?
C21C C20C H20D 108.1 . . ?
C20C C21C H21D 109.5 . . ?
C20C C21C H21E 109.5 . . ?
C20C C21C H21F 109.5 . . ?
H21D C21C H21E 109.5 . . ?
H21D C21C H21F 109.5 . . ?
H21E C21C H21F 109.5 . . ?
C23B C22B Ru1B 70.22(13) . . ?
C23B C22B C28B 119.21(19) . . ?
C27B C22B Ru1B 70.43(14) . . ?
C27B C22B C23B 117.83(19) . . ?
C27B C22B C28B 122.9(2) . . ?
C28B C22B Ru1B 131.94(19) . . ?
Ru1B C23B H23B 130.4 . . ?
C22B C23B Ru1B 71.52(13) . . ?
C22B C23B H23B 119.5 . . ?
C24B C23B Ru1B 71.20(12) . . ?
C24B C23B C22B 120.95(19) . . ?
C24B C23B H23B 119.5 . . ?
Ru1B C24B H24B 129.5 . . ?
C23B C24B Ru1B 71.20(12) . . ?
C23B C24B H24B 119.5 . . ?
C23B C24B C25B 121.07(19) . . ?
C25B C24B Ru1B 72.30(12) . . ?
C25B C24B H24B 119.5 . . ?
C24B C25B Ru1B 69.64(12) . . ?
C24B C25B C31B 120.73(19) . . ?
C26B C25B Ru1B 70.41(13) . . ?
C26B C25B C24B 117.96(19) . . ?
C26B C25B C31B 121.2(2) . . ?
C31B C25B Ru1B 128.32(16) . . ?
Ru1B C26B H26B 130.4 . . ?
C25B C26B Ru1B 72.38(13) . . ?
C25B C26B H26B 119.5 . . ?
C25B C26B C27B 121.0(2) . . ?
C27B C26B Ru1B 70.39(14) . . ?
C27B C26B H26B 119.5 . . ?
Ru1B C27B H27B 129.7 . . ?
C22B C27B Ru1B 72.02(14) . . ?
C22B C27B C26B 121.2(2) . . ?
C22B C27B H27B 119.4 . . ?
C26B C27B Ru1B 71.38(14) . . ?
C26B C27B H27B 119.4 . . ?
C22B C28B H28B 107.9 . . ?
C22B C28B C29B 113.4(2) . . ?
C22B C28B C30B 107.7(2) . . ?
C29B C28B H28B 107.9 . . ?
C29B C28B C30B 111.8(3) . . ?
C30B C28B H28B 107.9 . . ?
C28B C29B H29A 109.5 . . ?
C28B C29B H29B 109.5 . . ?
C28B C29B H29C 109.5 . . ?
H29A C29B H29B 109.5 . . ?
H29A C29B H29C 109.5 . . ?
H29B C29B H29C 109.5 . . ?
C28B C30B H30A 109.5 . . ?
C28B C30B H30B 109.5 . . ?
C28B C30B H30C 109.5 . . ?
H30A C30B H30B 109.5 . . ?
H30A C30B H30C 109.5 . . ?
H30B C30B H30C 109.5 . . ?
C25B C31B H31A 109.5 . . ?
C25B C31B H31B 109.5 . . ?
C25B C31B H31C 109.5 . . ?
H31A C31B H31B 109.5 . . ?
H31A C31B H31C 109.5 . . ?
H31B C31B H31C 109.5 . . ?

loop_
_geom_bond_atom_site_label_1
_geom_bond_atom_site_label_2
_geom_bond_distance
_geom_bond_site_symmetry_2
_geom_bond_publ_flag
Ru1 Cl1 2.4310(6) . ?
Ru1 Cl2 2.4280(6) . ?
Ru1 S1 2.4205(6) . ?
Ru1 C22 2.201(2) . ?
Ru1 C23 2.162(2) . ?
Ru1 C24 2.191(2) . ?
Ru1 C25 2.212(2) . ?
Ru1 C26 2.202(2) . ?
Ru1 C27 2.178(2) . ?
S1 C2 1.698(2) . ?
O1 C13 1.216(3) . ?
N1 H1 0.8800 . ?
N1 C2 1.332(3) . ?
N1 C3 1.426(3) . ?
N2 H2 0.8800 . ?
N2 C2 1.369(3) . ?
N2 C13 1.382(3) . ?
C3 C4 1.364(3) . ?
C3 C8 1.423(3) . ?
C4 H4 0.9500 . ?
C4 C5 1.408(3) . ?
C5 H5 0.9500 . ?
C5 C6 1.367(3) . ?
C6 H6 0.9500 . ?
C6 C7 1.411(3) . ?
C7 C8 1.428(3) . ?
C7 C9 1.423(3) . ?
C8 C12 1.418(3) . ?
C9 H9 0.9500 . ?
C9 C10 1.359(4) . ?
C10 H10 0.9500 . ?
C10 C11 1.409(4) . ?
C11 H11 0.9500 . ?
C11 C12 1.369(4) . ?
C12 H12 0.9500 . ?
C13 C14 1.510(3) . ?
C14 H14E 0.9900 . ?
C14 H14F 0.9900 . ?
C14 H14G 0.9900 . ?
C14 H14H 0.9900 . ?
C14 C15 1.482(5) . ?
C14 C15A 1.424(8) . ?
C15 H15E 0.9900 . ?
C15 H15F 0.9900 . ?
C15 C16 1.500(3) . ?
C16 H16E 0.9900 . ?
C16 H16F 0.9900 . ?
C16 C17 1.496(3) . ?
C17 H17E 0.9900 . ?
C17 H17F 0.9900 . ?
C17 C18 1.489(3) . ?
C18 H18E 0.9900 . ?
C18 H18F 0.9900 . ?
C18 C19 1.495(4) . ?
C19 H19E 0.9900 . ?
C19 H19F 0.9900 . ?
C19 C20 1.489(3) . ?
C20 H20E 0.9900 . ?
C20 H20F 0.9900 . ?
C20 C21 1.490(4) . ?
C21 H21G 0.9800 . ?
C21 H21H 0.9800 . ?
C21 H21I 0.9800 . ?
C15A H15G 0.9900 . ?
C15A H15H 0.9900 . ?
C15A C16A 1.492(4) . ?
C16A H16G 0.9900 . ?
C16A H16H 0.9900 . ?
C16A C17A 1.489(4) . ?
C17A H17G 0.9900 . ?
C17A H17H 0.9900 . ?
C17A C18A 1.491(4) . ?
C18A H18G 0.9900 . ?
C18A H18H 0.9900 . ?
C18A C19A 1.496(4) . ?
C19A H19G 0.9900 . ?
C19A H19H 0.9900 . ?
C19A C20A 1.495(4) . ?
C20A H20G 0.9900 . ?
C20A H20H 0.9900 . ?
C20A C21A 1.496(4) . ?
C21A H21J 0.9800 . ?
C21A H21K 0.9800 . ?
C21A H21L 0.9800 . ?
C22 C23 1.416(3) . ?
C22 C27 1.426(3) . ?
C22 C28 1.518(3) . ?
C23 H23 0.9500 . ?
C23 C24 1.426(3) . ?
C24 H24 0.9500 . ?
C24 C25 1.409(3) . ?
C25 C26 1.427(3) . ?
C25 C31 1.504(3) . ?
C26 H26 0.9500 . ?
C26 C27 1.404(3) . ?
C27 H27 0.9500 . ?
C28 H28 1.0000 . ?
C28 C29 1.519(3) . ?
C28 C30 1.544(3) . ?
C29 H29D 0.9800 . ?
C29 H29E 0.9800 . ?
C29 H29F 0.9800 . ?
C30 H30D 0.9800 . ?
C30 H30E 0.9800 . ?
C30 H30F 0.9800 . ?
C31 H31D 0.9800 . ?
C31 H31E 0.9800 . ?
C31 H31F 0.9800 . ?
Ru1B Cl1B 2.4178(6) . ?
Ru1B Cl2B 2.4481(6) . ?
Ru1B S1B 2.4159(6) . ?
Ru1B C22B 2.192(2) . ?
Ru1B C23B 2.175(2) . ?
Ru1B C24B 2.175(2) . ?
Ru1B C25B 2.210(2) . ?
Ru1B C26B 2.184(2) . ?
Ru1B C27B 2.171(3) . ?
S1B C2B 1.698(3) . ?
N1B H1B 0.8800 . ?
N1B C2B 1.330(3) . ?
N1B C3B 1.438(3) . ?
N2B H2B 0.8800 . ?
N2B H2BA 0.8800 . ?
N2B C2B 1.360(3) . ?
N2B C13B 1.317(14) . ?
N2B C13C 1.452(15) . ?
C3B C4B 1.345(4) . ?
C3B C8B 1.406(4) . ?
C4B H4B 0.9500 . ?
C4B C5B 1.410(5) . ?
C5B H5B 0.9500 . ?
C5B C6B 1.389(5) . ?
C6B H6B 0.9500 . ?
C6B C7B 1.389(5) . ?
C7B C8B 1.429(3) . ?
C7B C9B 1.433(5) . ?
C8B C12B 1.443(4) . ?
C9B H9B 0.9500 . ?
C9B C10B 1.349(6) . ?
C10B H10B 0.9500 . ?
C10B C11B 1.352(6) . ?
C11B H11B 0.9500 . ?
C11B C12B 1.352(4) . ?
C12B H12B 0.9500 . ?
O1B C13B 1.251(7) . ?
C13B C14B 1.481(4) . ?
C14B H14A 0.9900 . ?
C14B H14B 0.9900 . ?
C14B C15B 1.459(4) . ?
C15B H15A 0.9900 . ?
C15B H15B 0.9900 . ?
C15B C16B 1.469(4) . ?
C16B H16A 0.9900 . ?
C16B H16B 0.9900 . ?
C16B C17B 1.476(4) . ?
C17B H17A 0.9900 . ?
C17B H17B 0.9900 . ?
C17B C18B 1.472(4) . ?
C18B H18A 0.9900 . ?
C18B H18B 0.9900 . ?
C18B C19B 1.482(4) . ?
C19B H19A 0.9900 . ?
C19B H19B 0.9900 . ?
C19B C20B 1.470(4) . ?
C20B H20A 0.9900 . ?
C20B H20B 0.9900 . ?
C20B C21B 1.472(4) . ?
C21B H21A 0.9800 . ?
C21B H21B 0.9800 . ?
C21B H21C 0.9800 . ?
O1C C13C 1.253(7) . ?
C13C C14C 1.483(4) . ?
C14C H14C 0.9900 . ?
C14C H14D 0.9900 . ?
C14C C15C 1.480(4) . ?
C15C H15C 0.9900 . ?
C15C H15D 0.9900 . ?
C15C C16C 1.477(4) . ?
C16C H16C 0.9900 . ?
C16C H16D 0.9900 . ?
C16C C17C 1.474(4) . ?
C17C H17C 0.9900 . ?
C17C H17D 0.9900 . ?
C17C C18C 1.468(4) . ?
C18C H18C 0.9900 . ?
C18C H18D 0.9900 . ?
C18C C19C 1.483(4) . ?
C19C H19C 0.9900 . ?
C19C H19D 0.9900 . ?
C19C C20C 1.475(4) . ?
C20C H20C 0.9900 . ?
C20C H20D 0.9900 . ?
C20C C21C 1.471(4) . ?
C21C H21D 0.9800 . ?
C21C H21E 0.9800 . ?
C21C H21F 0.9800 . ?
C22B C23B 1.431(3) . ?
C22B C27B 1.404(3) . ?
C22B C28B 1.513(3) . ?
C23B H23B 0.9500 . ?
C23B C24B 1.402(3) . ?
C24B H24B 0.9500 . ?
C24B C25B 1.430(3) . ?
C25B C26B 1.402(3) . ?
C25B C31B 1.499(3) . ?
C26B H26B 0.9500 . ?
C26B C27B 1.426(3) . ?
C27B H27B 0.9500 . ?
C28B H28B 1.0000 . ?
C28B C29B 1.526(4) . ?
C28B C30B 1.530(5) . ?
C29B H29A 0.9800 . ?
C29B H29B 0.9800 . ?
C29B H29C 0.9800 . ?
C30B H30A 0.9800 . ?
C30B H30B 0.9800 . ?
C30B H30C 0.9800 . ?
C31B H31A 0.9800 . ?
C31B H31B 0.9800 . ?
C31B H31C 0.9800 . ?

loop_
_geom_hbond_atom_site_label_D
_geom_hbond_atom_site_label_H
_geom_hbond_atom_site_label_A
_geom_hbond_distance_DH
_geom_hbond_distance_HA
_geom_hbond_distance_DA
_geom_hbond_angle_DHA
_geom_hbond_site_symmetry_A
_geom_hbond_publ_flag
N1 H1 O1 0.88 1.92 2.609(3) 134.1 . yes
N2 H2 Cl2 0.88 2.34 3.189(2) 161.1 . yes
N1B H1B O1B 0.88 1.92 2.587(10) 131.9 . yes
N1B H1B O1B 0.88 2.37 3.082(9) 138.1 2_756 yes
N1B H1B O1C 0.88 2.04 2.750(11) 136.8 . yes
N1B H1B O1C 0.88 2.11 2.820(11) 137.6 2_756 yes
N2B H2B Cl1B 0.88 2.54 3.117(3) 123.9 . yes
N2B H2BA Cl2B 0.88 2.33 3.099(2) 146.5 . yes

loop_
_geom_torsion_atom_site_label_1
_geom_torsion_atom_site_label_2
_geom_torsion_atom_site_label_3
_geom_torsion_atom_site_label_4
_geom_torsion
_geom_torsion_site_symmetry_1
_geom_torsion_site_symmetry_2
_geom_torsion_site_symmetry_3
_geom_torsion_site_symmetry_4
_geom_torsion_publ_flag
Ru1 S1 C2 N1 -160.76(16) . . . . ?
Ru1 S1 C2 N2 18.9(2) . . . . ?
Ru1 C22 C23 C24 -54.80(19) . . . . ?
Ru1 C22 C27 C26 54.14(19) . . . . ?
Ru1 C22 C28 C29 -36.8(3) . . . . ?
Ru1 C22 C28 C30 -160.28(17) . . . . ?
Ru1 C23 C24 C25 -53.60(18) . . . . ?
Ru1 C24 C25 C26 -53.68(18) . . . . ?
Ru1 C24 C25 C31 126.1(2) . . . . ?
Ru1 C25 C26 C27 -52.81(18) . . . . ?
Ru1 C26 C27 C22 -53.97(19) . . . . ?
O1 C13 C14 C15 -120.5(4) . . . . ?
O1 C13 C14 C15A -56.6(5) . . . . ?
N1 C3 C4 C5 179.7(2) . . . . ?
N1 C3 C8 C7 179.49(19) . . . . ?
N1 C3 C8 C12 -0.5(3) . . . . ?
N2 C13 C14 C15 60.3(4) . . . . ?
N2 C13 C14 C15A 124.2(4) . . . . ?
C2 N1 C3 C4 -54.7(3) . . . . ?
C2 N1 C3 C8 128.1(2) . . . . ?
C2 N2 C13 O1 -9.1(4) . . . . ?
C2 N2 C13 C14 170.1(2) . . . . ?
C3 N1 C2 S1 1.0(3) . . . . ?
C3 N1 C2 N2 -178.8(2) . . . . ?
C3 C4 C5 C6 1.6(3) . . . . ?
C3 C8 C12 C11 179.7(3) . . . . ?
C4 C3 C8 C7 2.3(3) . . . . ?
C4 C3 C8 C12 -177.6(2) . . . . ?
C4 C5 C6 C7 0.8(3) . . . . ?
C5 C6 C7 C8 -1.6(3) . . . . ?
C5 C6 C7 C9 179.0(2) . . . . ?
C6 C7 C8 C3 0.1(3) . . . . ?
C6 C7 C8 C12 -180.0(2) . . . . ?
C6 C7 C9 C10 -179.5(3) . . . . ?
C7 C8 C12 C11 -0.2(4) . . . . ?
C7 C9 C10 C11 -0.8(5) . . . . ?
C8 C3 C4 C5 -3.2(3) . . . . ?
C8 C7 C9 C10 1.1(4) . . . . ?
C9 C7 C8 C3 179.5(2) . . . . ?
C9 C7 C8 C12 -0.5(3) . . . . ?
C9 C10 C11 C12 0.0(5) . . . . ?
C10 C11 C12 C8 0.5(5) . . . . ?
C13 N2 C2 S1 -164.7(2) . . . . ?
C13 N2 C2 N1 15.0(3) . . . . ?
C13 C14 C15 C16 53.1(5) . . . . ?
C13 C14 C15A C16A -50.8(7) . . . . ?
C14 C15 C16 C17 -165.8(3) . . . . ?
C14 C15A C16A C17A -74.3(9) . . . . ?
C15 C16 C17 C18 -65.2(6) . . . . ?
C16 C17 C18 C19 177.7(4) . . . . ?
C17 C18 C19 C20 176.3(5) . . . . ?
C18 C19 C20 C21 67.2(7) . . . . ?
C15A C16A C17A C18A -72.0(11) . . . . ?
C16A C17A C18A C19A -178.2(9) . . . . ?
C17A C18A C19A C20A 178.5(11) . . . . ?
C18A C19A C20A C21A 177.4(12) . . . . ?
C22 C23 C24 Ru1 55.05(19) . . . . ?
C22 C23 C24 C25 1.4(3) . . . . ?
C23 C22 C27 Ru1 -53.29(17) . . . . ?
C23 C22 C27 C26 0.8(3) . . . . ?
C23 C22 C28 C29 53.7(3) . . . . ?
C23 C22 C28 C30 -69.9(3) . . . . ?
C23 C24 C25 Ru1 52.53(18) . . . . ?
C23 C24 C25 C26 -1.2(3) . . . . ?
C23 C24 C25 C31 178.6(2) . . . . ?
C24 C25 C26 Ru1 53.58(18) . . . . ?
C24 C25 C26 C27 0.8(3) . . . . ?
C25 C26 C27 Ru1 53.34(18) . . . . ?
C25 C26 C27 C22 -0.6(3) . . . . ?
C27 C22 C23 Ru1 53.55(17) . . . . ?
C27 C22 C23 C24 -1.2(3) . . . . ?
C27 C22 C28 C29 -126.8(2) . . . . ?
C27 C22 C28 C30 109.7(2) . . . . ?
C28 C22 C23 Ru1 -126.9(2) . . . . ?
C28 C22 C23 C24 178.3(2) . . . . ?
C28 C22 C27 Ru1 127.1(2) . . . . ?
C28 C22 C27 C26 -178.7(2) . . . . ?
C31 C25 C26 Ru1 -126.2(2) . . . . ?
C31 C25 C26 C27 -179.0(2) . . . . ?
Ru1B S1B C2B N1B -173.0(2) . . . . ?
Ru1B S1B C2B N2B 6.3(3) . . . . ?
Ru1B C22B C23B C24B 53.37(19) . . . . ?
Ru1B C22B C27B C26B -53.9(2) . . . . ?
Ru1B C22B C28B C29B -59.6(3) . . . . ?
Ru1B C22B C28B C30B 176.13(18) . . . . ?
Ru1B C23B C24B C25B 54.54(19) . . . . ?
Ru1B C24B C25B C26B 52.99(19) . . . . ?
Ru1B C24B C25B C31B -123.3(2) . . . . ?
Ru1B C25B C26B C27B 53.0(2) . . . . ?
Ru1B C26B C27B C22B 54.2(2) . . . . ?
N1B C3B C4B C5B 172.8(3) . . . . ?
N1B C3B C8B C7B -172.5(2) . . . . ?
N1B C3B C8B C12B 6.8(4) . . . . ?
N2B C13B C14B C15B -87.8(14) . . . . ?
N2B C13C C14C C15C -120.9(12) . . . . ?
C2B N1B C3B C4B 106.3(3) . . . . ?
C2B N1B C3B C8B -80.9(4) . . . . ?
C2B N2B C13B O1B 19(2) . . . . ?
C2B N2B C13B C14B -176.4(6) . . . . ?
C2B N2B C13C O1C -21(2) . . . . ?
C2B N2B C13C C14C 171.6(6) . . . . ?
C3B N1B C2B S1B 1.5(5) . . . . ?
C3B N1B C2B N2B -177.8(3) . . . . ?
C3B C4B C5B C6B -1.3(4) . . . . ?
C3B C8B C12B C11B 179.6(3) . . . . ?
C4B C3B C8B C7B 0.1(4) . . . . ?
C4B C3B C8B C12B 179.5(3) . . . . ?
C4B C5B C6B C7B 2.1(4) . . . . ?
C5B C6B C7B C8B -1.8(4) . . . . ?
C5B C6B C7B C9B 178.1(3) . . . . ?
C6B C7B C8B C3B 0.7(4) . . . . ?
C6B C7B C8B C12B -178.7(2) . . . . ?
C6B C7B C9B C10B 179.1(3) . . . . ?
C7B C8B C12B C11B -1.0(4) . . . . ?
C7B C9B C10B C11B 0.3(5) . . . . ?
C8B C3B C4B C5B 0.2(4) . . . . ?
C8B C7B C9B C10B -1.0(4) . . . . ?
C9B C7B C8B C3B -179.3(2) . . . . ?
C9B C7B C8B C12B 1.3(4) . . . . ?
C9B C10B C11B C12B 0.2(5) . . . . ?
C10B C11B C12B C8B 0.2(5) . . . . ?
O1B C13B C14B C15B 76.9(17) . . . . ?
C13B N2B C2B S1B -178.9(10) . . . . ?
C13B N2B C2B N1B 0.4(11) . . . . ?
C13B C14B C15B C16B -48.0(13) . . . . ?
C14B C15B C16B C17B -166.4(9) . . . . ?
C15B C16B C17B C18B -169.9(9) . . . . ?
C16B C17B C18B C19B -169.6(9) . . . . ?
C17B C18B C19B C20B 168.9(10) . . . . ?
C18B C19B C20B C21B -173.1(11) . . . . ?
O1C C13C C14C C15C 72(2) . . . . ?
C13C N2B C2B S1B -173.2(11) . . . . ?
C13C N2B C2B N1B 6.1(12) . . . . ?
C13C C14C C15C C16C 66.3(14) . . . . ?
C14C C15C C16C C17C 159.1(8) . . . . ?
C15C C16C C17C C18C 59.3(11) . . . . ?
C16C C17C C18C C19C 169.3(10) . . . . ?
C17C C18C C19C C20C 178.6(11) . . . . ?
C18C C19C C20C C21C -176.9(13) . . . . ?
C22B C23B C24B Ru1B -53.5(2) . . . . ?
C22B C23B C24B C25B 1.0(3) . . . . ?
C23B C22B C27B Ru1B 53.6(2) . . . . ?
C23B C22B C27B C26B -0.4(4) . . . . ?
C23B C22B C28B C29B -148.5(3) . . . . ?
C23B C22B C28B C30B 87.2(3) . . . . ?
C23B C24B C25B Ru1B -54.04(19) . . . . ?
C23B C24B C25B C26B -1.0(3) . . . . ?
C23B C24B C25B C31B -177.3(2) . . . . ?
C24B C25B C26B Ru1B -52.62(18) . . . . ?
C24B C25B C26B C27B 0.4(4) . . . . ?
C25B C26B C27B Ru1B -53.9(2) . . . . ?
C25B C26B C27B C22B 0.3(4) . . . . ?
C27B C22B C23B Ru1B -53.7(2) . . . . ?
C27B C22B C23B C24B -0.3(4) . . . . ?
C27B C22B C28B C29B 33.0(4) . . . . ?
C27B C22B C28B C30B -91.2(3) . . . . ?
C28B C22B C23B Ru1B 127.8(2) . . . . ?
C28B C22B C23B C24B -178.8(2) . . . . ?
C28B C22B C27B Ru1B -127.9(3) . . . . ?
C28B C22B C27B C26B 178.1(3) . . . . ?
C31B C25B C26B Ru1B 123.6(2) . . . . ?
C31B C25B C26B C27B 176.6(2) . . . . ?
